data_7016493
loop_
_publ_author_name
'Femoni, C.'
'Iapalucci, M. C.'
'Longoni, G.'
'Zacchini, S.'

_publ_section_title
;
 The chemistry of hydridocarbonylferrates revisited: syntheses and
 structures of the new [H(2)Fe(4)(CO)(12)](2-) and [HFe(5)(CO)(14)](3-)
 anions, and the [Fe(DMF)(4)][Fe(4)(CO)(12)(\m(5)-\h(2)-CO)(\m-H)](2)
 adduct containing an unprecedented isocarbonyl.
;
_journal_issue 34
_journal_name_full 'Dalton transactions (Cambridge, England : 2003)'
_journal_page_first 8685
_journal_page_last 8694
_journal_paper_doi 10.1039/c1dt10648a
_journal_volume 40
_journal_year 2011
_chemical_formula_sum 'C14 H3 Fe4 K O12'
_chemical_formula_weight 625.66
_chemical_name_systematic
;
?
;
_space_group_IT_number 198
_symmetry_cell_setting cubic
_symmetry_space_group_name_Hall 'P 2ac 2ab 3'
_symmetry_space_group_name_H-M 'P 21 3'
_atom_sites_solution_hydrogens geom
_atom_sites_solution_primary direct
_atom_sites_solution_secondary difmap
_audit_creation_method SHELXL-97
_cell_angle_alpha 90.00
_cell_angle_beta 90.00
_cell_angle_gamma 90.00
_cell_formula_units_Z 4
_cell_length_a 12.4712(3)
_cell_length_b 12.4712(3)
_cell_length_c 12.4712(3)
_cell_measurement_reflns_used 3424
_cell_measurement_temperature 100(2)
_cell_measurement_theta_max 26.078
_cell_measurement_theta_min 2.829
_cell_volume 1939.66(8)
_computing_structure_refinement 'SHELXL-97 (Sheldrick, 1997)'
_computing_structure_solution 'SHELXS-97 (Sheldrick, 1990)'
_diffrn_ambient_temperature 100(2)
_diffrn_measured_fraction_theta_full 1.000
_diffrn_measured_fraction_theta_max 1.000
_diffrn_measurement_device_type 'CCD area detector'
_diffrn_measurement_method 'phi and omega scans'
_diffrn_radiation_monochromator graphite
_diffrn_radiation_source 'fine-focus sealed tube'
_diffrn_radiation_type MoK\a
_diffrn_radiation_wavelength 0.71073
_diffrn_reflns_av_R_equivalents 0.0673
_diffrn_reflns_av_sigmaI/netI 0.0361
_diffrn_reflns_limit_h_max 16
_diffrn_reflns_limit_h_min -16
_diffrn_reflns_limit_k_max 16
_diffrn_reflns_limit_k_min -16
_diffrn_reflns_limit_l_max 16
_diffrn_reflns_limit_l_min -16
_diffrn_reflns_number 16848
_diffrn_reflns_theta_full 27.92
_diffrn_reflns_theta_max 27.92
_diffrn_reflns_theta_min 2.31
_exptl_absorpt_coefficient_mu 3.209
_exptl_absorpt_correction_T_max 0.7191
_exptl_absorpt_correction_T_min 0.5958
_exptl_absorpt_correction_type empirical
_exptl_crystal_colour dark-red
_exptl_crystal_density_diffrn 2.143
_exptl_crystal_density_method 'not measured'
_exptl_crystal_description plate
_exptl_crystal_F_000 1224
_exptl_crystal_size_max 0.18
_exptl_crystal_size_mid 0.14
_exptl_crystal_size_min 0.11
_refine_diff_density_max 0.395
_refine_diff_density_min -0.296
_refine_diff_density_rms 0.079
_refine_ls_abs_structure_details 'Flack H D (1983), Acta Cryst. A39, 876-881'
_refine_ls_abs_structure_Flack 0.01(2)
_refine_ls_extinction_method none
_refine_ls_goodness_of_fit_ref 1.053
_refine_ls_hydrogen_treatment constr
_refine_ls_matrix_type full
_refine_ls_number_parameters 95
_refine_ls_number_reflns 1573
_refine_ls_number_restraints 0
_refine_ls_restrained_S_all 1.053
_refine_ls_R_factor_all 0.0366
_refine_ls_R_factor_gt 0.0270
_refine_ls_shift/su_max 0.001
_refine_ls_shift/su_mean 0.000
_refine_ls_structure_factor_coef Fsqd
_refine_ls_weighting_details 'calc w=1/[\s^2^(Fo^2^)+(0.0220P)^2^+0.0597P] where P=(Fo^2^+2Fc^2^)/3'
_refine_ls_weighting_scheme calc
_refine_ls_wR_factor_gt 0.0474
_refine_ls_wR_factor_ref 0.0504
_reflns_number_gt 1393
_reflns_number_total 1573
_reflns_threshold_expression >2sigma(I)
_cod_data_source_file c1dt10648a.txt
_cod_data_source_block p213
_cod_original_sg_symbol_H-M P2(1)3
_cod_database_code 7016493

loop_
_symmetry_equiv_pos_as_xyz
'x, y, z'
'-x+1/2, -y, z+1/2'
'-x, y+1/2, -z+1/2'
'x+1/2, -y+1/2, -z'
'z, x, y'
'z+1/2, -x+1/2, -y'
'-z+1/2, -x, y+1/2'
'-z, x+1/2, -y+1/2'
'y, z, x'
'-y, z+1/2, -x+1/2'
'y+1/2, -z+1/2, -x'
'-y+1/2, -z, x+1/2'

loop_
_atom_site_label
_atom_site_type_symbol
_atom_site_fract_x
_atom_site_fract_y
_atom_site_fract_z
_atom_site_U_iso_or_equiv
_atom_site_adp_type
_atom_site_occupancy
_atom_site_symmetry_multiplicity
_atom_site_calc_flag
_atom_site_refinement_flags
Fe1 Fe 0.55837(3) 0.94163(3) 1.05837(3) 0.01130(16) Uani 1 3 d S
Fe2 Fe 0.49899(3) 0.98339(3) 0.86482(3) 0.01178(10) Uani 1 1 d .
C1 C 0.5301(2) 0.9205(2) 1.1959(2) 0.0153(6) Uani 1 1 d .
C2 C 0.4853(3) 1.0290(2) 0.7314(2) 0.0175(6) Uani 1 1 d .
C3 C 0.4018(2) 1.0982(2) 0.9018(2) 0.0135(11) Uani 1 3 d S
C4 C 0.4446(3) 0.8547(3) 0.8334(2) 0.0188(7) Uani 1 1 d .
C5 C 0.6392(2) 0.9548(2) 0.8552(2) 0.0164(6) Uani 1 1 d .
O1 O 0.51690(19) 0.90513(16) 1.28552(16) 0.0228(5) Uani 1 1 d .
O2 O 0.47494(17) 1.05650(17) 0.64384(17) 0.0231(5) Uani 1 1 d .
C31 C 0.3319(2) 1.1681(2) 0.8319(2) 0.0166(12) Uani 1 3 d S
H31A H 0.2844 1.1228 0.7887 0.025 Uiso 0.33 1 calc PR
H31B H 0.3772 1.2113 0.7844 0.025 Uiso 0.33 1 calc PR
H31C H 0.2887 1.2156 0.8772 0.025 Uiso 0.33 1 calc PR
O4 O 0.4103(2) 0.77301(18) 0.8105(2) 0.0306(6) Uani 1 1 d .
O5 O 0.72967(17) 0.94042(19) 0.83968(17) 0.0234(5) Uani 1 1 d .
K1 K 0.56352(5) 1.06352(5) 1.43648(5) 0.0140(2) Uani 1 3 d S

loop_
_atom_site_aniso_label
_atom_site_aniso_U_11
_atom_site_aniso_U_22
_atom_site_aniso_U_33
_atom_site_aniso_U_23
_atom_site_aniso_U_13
_atom_site_aniso_U_12
Fe1 0.01130(16) 0.01130(16) 0.01130(16) 0.00100(17) -0.00100(17) 0.00100(17)
Fe2 0.0120(2) 0.0130(2) 0.0103(2) -0.00041(17) -0.00066(16) 0.00108(18)
C1 0.0140(16) 0.0102(14) 0.0217(16) -0.0022(12) -0.0025(12) 0.0000(11)
C2 0.0162(16) 0.0137(15) 0.0227(16) -0.0032(12) 0.0013(13) 0.0027(13)
C3 0.0135(11) 0.0135(11) 0.0135(11) -0.0008(12) 0.0008(12) -0.0008(12)
C4 0.0157(15) 0.0249(18) 0.0158(15) -0.0002(13) -0.0001(13) 0.0047(15)
C5 0.0214(17) 0.0178(16) 0.0100(15) -0.0001(12) -0.0031(13) -0.0011(13)
O1 0.0349(14) 0.0201(12) 0.0134(12) -0.0005(9) 0.0043(11) -0.0015(11)
O2 0.0299(13) 0.0273(12) 0.0120(11) 0.0009(10) 0.0017(10) 0.0066(10)
C31 0.0166(12) 0.0166(12) 0.0166(12) 0.0011(12) -0.0011(12) 0.0011(12)
O4 0.0342(16) 0.0172(13) 0.0405(15) -0.0078(11) -0.0065(12) -0.0039(11)
O5 0.0137(11) 0.0380(14) 0.0185(12) 0.0005(11) -0.0009(9) 0.0046(11)
K1 0.0140(2) 0.0140(2) 0.0140(2) 0.0005(3) 0.0005(3) -0.0005(3)

loop_
_atom_type_symbol
_atom_type_description
_atom_type_scat_dispersion_real
_atom_type_scat_dispersion_imag
_atom_type_scat_source
C C 0.0033 0.0016 'International Tables Vol C Tables 4.2.6.8 and 6.1.1.4'
H H 0.0000 0.0000 'International Tables Vol C Tables 4.2.6.8 and 6.1.1.4'
O O 0.0106 0.0060 'International Tables Vol C Tables 4.2.6.8 and 6.1.1.4'
K K 0.2009 0.2494 'International Tables Vol C Tables 4.2.6.8 and 6.1.1.4'
Fe Fe 0.3463 0.8444 'International Tables Vol C Tables 4.2.6.8 and 6.1.1.4'

loop_
_geom_angle_atom_site_label_1
_geom_angle_atom_site_label_2
_geom_angle_atom_site_label_3
_geom_angle
_geom_angle_site_symmetry_1
_geom_angle_site_symmetry_3
C1 Fe1 C1 94.51(13) 6_467 12_675
C1 Fe1 C1 94.51(13) 6_467 .
C1 Fe1 C1 94.51(13) 12_675 .
C1 Fe1 Fe2 112.16(10) 6_467 .
C1 Fe1 Fe2 92.97(9) 12_675 .
C1 Fe1 Fe2 151.61(10) . .
C1 Fe1 Fe2 92.97(9) 6_467 12_675
C1 Fe1 Fe2 151.61(10) 12_675 12_675
C1 Fe1 Fe2 112.16(10) . 12_675
Fe2 Fe1 Fe2 58.93(2) . 12_675
C1 Fe1 Fe2 151.61(10) 6_467 6_467
C1 Fe1 Fe2 112.16(10) 12_675 6_467
C1 Fe1 Fe2 92.97(9) . 6_467
Fe2 Fe1 Fe2 58.93(2) . 6_467
Fe2 Fe1 Fe2 58.93(2) 12_675 6_467
C2 Fe2 C4 92.61(14) . .
C2 Fe2 C5 95.46(14) . .
C4 Fe2 C5 100.18(14) . .
C2 Fe2 C3 85.74(15) . .
C4 Fe2 C3 118.71(10) . .
C5 Fe2 C3 141.03(10) . .
C2 Fe2 Fe2 112.94(9) . 12_675
C4 Fe2 Fe2 148.07(10) . 12_675
C5 Fe2 Fe2 96.25(10) . 12_675
C3 Fe2 Fe2 48.98(9) . 12_675
C2 Fe2 Fe2 127.70(10) . 6_467
C4 Fe2 Fe2 89.51(10) . 6_467
C5 Fe2 Fe2 135.44(9) . 6_467
C3 Fe2 Fe2 48.98(9) . 6_467
Fe2 Fe2 Fe2 60.0 12_675 6_467
C2 Fe2 Fe1 167.07(10) . .
C4 Fe2 Fe1 97.65(9) . .
C5 Fe2 Fe1 75.04(9) . .
C3 Fe2 Fe1 96.12(12) . .
Fe2 Fe2 Fe1 60.536(10) 12_675 .
Fe2 Fe2 Fe1 60.536(10) 6_467 .
O1 C1 Fe1 176.6(3) . .
O1 C1 K1 43.07(16) . .
Fe1 C1 K1 136.70(14) . .
O2 C2 Fe2 178.3(3) . .
C31 C3 Fe2 130.73(12) . 12_675
C31 C3 Fe2 130.73(12) . .
Fe2 C3 Fe2 82.04(17) 12_675 .
C31 C3 Fe2 130.73(12) . 6_467
Fe2 C3 Fe2 82.04(17) 12_675 6_467
Fe2 C3 Fe2 82.04(17) . 6_467
O4 C4 Fe2 178.2(3) . .
O5 C5 Fe2 173.7(3) . .
C1 O1 K1 120.6(2) . .
C2 O2 K1 146.8(2) . 1_554
C3 C31 H31A 109.5 . .
C3 C31 H31B 109.5 . .
H31A C31 H31B 109.5 . .
C3 C31 H31C 109.5 . .
H31A C31 H31C 109.5 . .
H31B C31 H31C 109.5 . .
C5 O5 K1 144.5(2) . 2_674
O1 K1 O1 118.09(2) . 8_757
O1 K1 O1 118.09(2) . 11_477
O1 K1 O1 118.09(2) 8_757 11_477
O1 K1 O2 63.35(7) . 8_657
O1 K1 O2 121.09(7) 8_757 8_657
O1 K1 O2 66.90(6) 11_477 8_657
O1 K1 O2 66.90(6) . 11_467
O1 K1 O2 63.35(7) 8_757 11_467
O1 K1 O2 121.09(7) 11_477 11_467
O2 K1 O2 66.31(8) 8_657 11_467
O1 K1 O2 121.09(7) . 1_556
O1 K1 O2 66.90(6) 8_757 1_556
O1 K1 O2 63.35(7) 11_477 1_556
O2 K1 O2 66.31(8) 8_657 1_556
O2 K1 O2 66.31(8) 11_467 1_556
O1 K1 O5 83.71(7) . 2_675
O1 K1 O5 71.67(6) 8_757 2_675
O1 K1 O5 137.83(7) 11_477 2_675
O2 K1 O5 147.01(6) 8_657 2_675
O2 K1 O5 100.30(7) 11_467 2_675
O2 K1 O5 138.13(6) 1_556 2_675
O1 K1 O5 137.83(7) . 7_675
O1 K1 O5 83.71(7) 8_757 7_675
O1 K1 O5 71.67(6) 11_477 7_675
O2 K1 O5 138.13(6) 8_657 7_675
O2 K1 O5 147.01(6) 11_467 7_675
O2 K1 O5 100.30(7) 1_556 7_675
O5 K1 O5 68.85(8) 2_675 7_675
O1 K1 O5 71.67(6) . 12_675
O1 K1 O5 137.83(7) 8_757 12_675
O1 K1 O5 83.71(7) 11_477 12_675
O2 K1 O5 100.30(7) 8_657 12_675
O2 K1 O5 138.13(6) 11_467 12_675
O2 K1 O5 147.01(6) 1_556 12_675
O5 K1 O5 68.85(8) 2_675 12_675
O5 K1 O5 68.85(8) 7_675 12_675
O1 K1 C1 16.29(6) . .
O1 K1 C1 125.36(7) 8_757 .
O1 K1 C1 115.86(7) 11_477 .
O2 K1 C1 73.64(7) 8_657 .
O2 K1 C1 82.25(7) 11_467 .
O2 K1 C1 136.24(8) 1_556 .
O5 K1 C1 74.75(7) 2_675 .
O5 K1 C1 121.63(8) 7_675 .
O5 K1 C1 55.94(7) 12_675 .
O1 K1 C1 115.86(7) . 8_757
O1 K1 C1 16.29(6) 8_757 8_757
O1 K1 C1 125.36(7) 11_477 8_757
O2 K1 C1 136.24(8) 8_657 8_757
O2 K1 C1 73.64(6) 11_467 8_757
O2 K1 C1 82.25(7) 1_556 8_757
O5 K1 C1 55.94(7) 2_675 8_757
O5 K1 C1 74.75(7) 7_675 8_757
O5 K1 C1 121.63(8) 12_675 8_757
C1 K1 C1 118.30(2) . 8_757
O1 K1 C1 125.36(7) . 11_477
O1 K1 C1 115.86(7) 8_757 11_477
O1 K1 C1 16.29(6) 11_477 11_477
O2 K1 C1 82.25(7) 8_657 11_477
O2 K1 C1 136.24(8) 11_467 11_477
O2 K1 C1 73.64(6) 1_556 11_477
O5 K1 C1 121.63(8) 2_675 11_477
O5 K1 C1 55.94(7) 7_675 11_477
O5 K1 C1 74.75(7) 12_675 11_477
C1 K1 C1 118.30(2) . 11_477
C1 K1 C1 118.30(2) 8_757 11_477

loop_
_geom_bond_atom_site_label_1
_geom_bond_atom_site_label_2
_geom_bond_distance
_geom_bond_site_symmetry_2
Fe1 C1 1.770(3) 6_467
Fe1 C1 1.770(3) 12_675
Fe1 C1 1.770(3) .
Fe1 Fe2 2.5780(7) .
Fe1 Fe2 2.5780(7) 12_675
Fe1 Fe2 2.5780(7) 6_467
Fe2 C2 1.767(3) .
Fe2 C4 1.786(3) .
Fe2 C5 1.789(3) .
Fe2 C3 1.932(3) .
Fe2 Fe2 2.5361(7) 12_675
Fe2 Fe2 2.5361(7) 6_467
C1 O1 1.146(4) .
C1 K1 3.516(3) .
C2 O2 1.152(3) .
C3 C31 1.509(7) .
C3 Fe2 1.932(3) 12_675
C3 Fe2 1.932(3) 6_467
C4 O4 1.141(4) .
C5 O5 1.159(3) .
O1 K1 2.790(2) .
O2 K1 2.814(2) 1_554
C31 H31A 0.9800 .
C31 H31B 0.9800 .
C31 H31C 0.9800 .
O5 K1 2.848(2) 2_674
K1 O1 2.790(2) 8_757
K1 O1 2.790(2) 11_477
K1 O2 2.814(2) 8_657
K1 O2 2.814(2) 11_467
K1 O2 2.814(2) 1_556
K1 O5 2.848(2) 2_675
K1 O5 2.848(2) 7_675
K1 O5 2.848(2) 12_675
K1 C1 3.516(3) 8_757
K1 C1 3.516(3) 11_477

loop_
_geom_torsion_atom_site_label_1
_geom_torsion_atom_site_label_2
_geom_torsion_atom_site_label_3
_geom_torsion_atom_site_label_4
_geom_torsion
_geom_torsion_site_symmetry_1
_geom_torsion_site_symmetry_4
C1 Fe1 Fe2 C2 -17.0(4) 6_467 .
C1 Fe1 Fe2 C2 -113.1(4) 12_675 .
C1 Fe1 Fe2 C2 141.7(5) . .
Fe2 Fe1 Fe2 C2 62.6(4) 12_675 .
Fe2 Fe1 Fe2 C2 132.7(4) 6_467 .
C1 Fe1 Fe2 C4 125.20(14) 6_467 .
C1 Fe1 Fe2 C4 29.11(14) 12_675 .
C1 Fe1 Fe2 C4 -76.1(2) . .
Fe2 Fe1 Fe2 C4 -155.17(10) 12_675 .
Fe2 Fe1 Fe2 C4 -85.08(10) 6_467 .
C1 Fe1 Fe2 C5 26.65(14) 6_467 .
C1 Fe1 Fe2 C5 -69.44(14) 12_675 .
C1 Fe1 Fe2 C5 -174.6(2) . .
Fe2 Fe1 Fe2 C5 106.28(10) 12_675 .
Fe2 Fe1 Fe2 C5 176.37(10) 6_467 .
C1 Fe1 Fe2 C3 -114.67(10) 6_467 .
C1 Fe1 Fe2 C3 149.23(10) 12_675 .
C1 Fe1 Fe2 C3 44.1(2) . .
C1 Fe1 Fe2 Fe2 -79.62(10) 6_467 12_675
C1 Fe1 Fe2 Fe2 -175.72(10) 12_675 12_675
C1 Fe1 Fe2 Fe2 79.1(2) . 12_675
Fe2 Fe1 Fe2 Fe2 70.097(8) 6_467 12_675
C1 Fe1 Fe2 Fe2 -149.72(10) 6_467 6_467
C1 Fe1 Fe2 Fe2 114.18(10) 12_675 6_467
C1 Fe1 Fe2 Fe2 9.0(2) . 6_467
Fe2 Fe1 Fe2 Fe2 -70.097(8) 12_675 6_467
C1 Fe1 C1 O1 -30(5) 6_467 .
C1 Fe1 C1 O1 65(5) 12_675 .
Fe2 Fe1 C1 O1 170(4) . .
Fe2 Fe1 C1 O1 -125(5) 12_675 .
Fe2 Fe1 C1 O1 177(100) 6_467 .
C1 Fe1 C1 K1 54.2(3) 6_467 .
C1 Fe1 C1 K1 149.08(13) 12_675 .
Fe2 Fe1 C1 K1 -106.1(2) . .
Fe2 Fe1 C1 K1 -40.9(2) 12_675 .
Fe2 Fe1 C1 K1 -98.41(16) 6_467 .
C4 Fe2 C2 O2 11(10) . .
C5 Fe2 C2 O2 111(10) . .
C3 Fe2 C2 O2 -108(10) . .
Fe2 Fe2 C2 O2 -149(10) 12_675 .
Fe2 Fe2 C2 O2 -80(10) 6_467 .
Fe1 Fe2 C2 O2 154(10) . .
C2 Fe2 C3 C31 12.85(10) . .
C4 Fe2 C3 C31 -77.79(12) . .
C5 Fe2 C3 C31 106.3(2) . .
Fe2 Fe2 C3 C31 138.49(7) 12_675 .
Fe2 Fe2 C3 C31 -138.49(7) 6_467 .
Fe1 Fe2 C3 C31 180.000(1) . .
C2 Fe2 C3 Fe2 -125.65(12) . 12_675
C4 Fe2 C3 Fe2 143.71(11) . 12_675
C5 Fe2 C3 Fe2 -32.2(3) . 12_675
Fe2 Fe2 C3 Fe2 83.01(14) 6_467 12_675
Fe1 Fe2 C3 Fe2 41.51(7) . 12_675
C2 Fe2 C3 Fe2 151.34(12) . 6_467
C4 Fe2 C3 Fe2 60.70(17) . 6_467
C5 Fe2 C3 Fe2 -115.24(16) . 6_467
Fe2 Fe2 C3 Fe2 -83.01(13) 12_675 6_467
Fe1 Fe2 C3 Fe2 -41.51(7) . 6_467
C2 Fe2 C4 O4 14(10) . .
C5 Fe2 C4 O4 -82(10) . .
C3 Fe2 C4 O4 101(10) . .
Fe2 Fe2 C4 O4 159(10) 12_675 .
Fe2 Fe2 C4 O4 142(10) 6_467 .
Fe1 Fe2 C4 O4 -158(10) . .
C2 Fe2 C5 O5 6(3) . .
C4 Fe2 C5 O5 100(3) . .
C3 Fe2 C5 O5 -84(3) . .
Fe2 Fe2 C5 O5 -107(3) 12_675 .
Fe2 Fe2 C5 O5 -160(3) 6_467 .
Fe1 Fe2 C5 O5 -165(3) . .
Fe1 C1 O1 K1 88(5) . .
Fe2 C2 O2 K1 -97(10) . 1_554
Fe2 C5 O5 K1 144(2) . 2_674
C1 O1 K1 O1 -120.8(2) . 8_757
C1 O1 K1 O1 86.4(3) . 11_477
C1 O1 K1 O2 126.4(3) . 8_657
C1 O1 K1 O2 -159.5(3) . 11_467
C1 O1 K1 O2 160.6(2) . 1_556
C1 O1 K1 O5 -55.5(2) . 2_675
C1 O1 K1 O5 -7.0(3) . 7_675
C1 O1 K1 O5 14.3(2) . 12_675
C1 O1 K1 C1 -102.7(2) . 8_757
C1 O1 K1 C1 69.2(2) . 11_477
Fe1 C1 K1 O1 -175.0(4) . .
O1 C1 K1 O1 68.3(2) . 8_757
Fe1 C1 K1 O1 -106.74(19) . 8_757
O1 C1 K1 O1 -101.9(3) . 11_477
Fe1 C1 K1 O1 83.0(2) . 11_477
O1 C1 K1 O2 -48.6(2) . 8_657
Fe1 C1 K1 O2 136.4(2) . 8_657
O1 C1 K1 O2 19.0(2) . 11_467
Fe1 C1 K1 O2 -156.1(2) . 11_467
O1 C1 K1 O2 -24.3(3) . 1_556
Fe1 C1 K1 O2 160.66(16) . 1_556
O1 C1 K1 O5 121.9(2) . 2_675
Fe1 C1 K1 O5 -53.13(19) . 2_675
O1 C1 K1 O5 174.5(2) . 7_675
Fe1 C1 K1 O5 -0.5(2) . 7_675
O1 C1 K1 O5 -163.6(3) . 12_675
Fe1 C1 K1 O5 21.37(16) . 12_675
O1 C1 K1 C1 85.6(3) . 8_757
Fe1 C1 K1 C1 -89.41(18) . 8_757
O1 C1 K1 C1 -120.0(2) . 11_477
Fe1 C1 K1 C1 64.9(2) . 11_477
